data_7133508
loop_
_publ_author_name
'Blanes-D&#xed;az, Anamar'
'Wacker, Jennifer N.'
'Szymanowski, Jennifer E. S.'
'Bertke, Jeffery A.'
'Knope, Karah E.'

_publ_section_title
;
 Isolation of a chloride-capped cerium polyoxo nanocluster built from 52
 metal ions.
;
_journal_issue 84
_journal_name_full 'Chemical communications (Cambridge, England)'
_journal_page_first 12185
_journal_page_last 12188
_journal_paper_doi 10.1039/d4cc03144j
_journal_volume 60
_journal_year 2024
_chemical_formula_moiety 'Ce Cl6, 4(C5 H6 N), 2(Cl)'
_chemical_formula_sum 'C20 H24 Ce Cl8 N4'
_chemical_formula_weight 744.15
_space_group_crystal_system triclinic
_space_group_IT_number 2
_space_group_name_Hall '-P 1'
_space_group_name_H-M_alt 'P -1'
_atom_sites_solution_hydrogens mixed
_atom_sites_solution_primary intrinsic
_audit_creation_method SHELXL-2018/3
_audit_update_record
;
2024-08-08 deposited with the CCDC.	2024-08-14 downloaded from the CCDC.
;
_cell_angle_alpha 100.578(2)
_cell_angle_beta 104.990(3)
_cell_angle_gamma 107.349(2)
_cell_formula_units_Z 1
_cell_length_a 7.5899(6)
_cell_length_b 9.2556(8)
_cell_length_c 11.8931(9)
_cell_measurement_reflns_used 9870
_cell_measurement_temperature 100(2)
_cell_measurement_theta_max 25.31
_cell_measurement_theta_min 2.40
_cell_volume 738.90(11)
_computing_cell_refinement 'SAINT V8.37A (Bruker, 2005)'
_computing_data_collection 'APEX3 V2016.5-0 (Bruker, 2016)'
_computing_data_reduction
; 
SAINT V8.37A, XPREP v2014/2, SADABS V2016/2 (Bruker, 2016) 
;
_computing_molecular_graphics 'SHELXLE v932 (Hubschle, 2011)'
_computing_publication_material 'XCIF V2014-2 (Bruker, 2014)'
_computing_structure_refinement 'SHELXL-2018/3 (Sheldrick, 2018)'
_computing_structure_solution 'SHELXT 2014/5 (Sheldrick, 2014)'
_diffrn_ambient_temperature 100(2)
_diffrn_measured_fraction_theta_full 0.999
_diffrn_measured_fraction_theta_max 0.999
_diffrn_measurement_device 'Bruker D8 Quest/Photon 100'
_diffrn_measurement_method 'profile data from \f and \w scans'
_diffrn_radiation_monochromator 'multilayer mirrors'
_diffrn_radiation_type MoK\a
_diffrn_radiation_wavelength 0.71073
_diffrn_reflns_av_R_equivalents 0.0462
_diffrn_reflns_av_unetI/netI 0.0177
_diffrn_reflns_Laue_measured_fraction_full 0.999
_diffrn_reflns_Laue_measured_fraction_max 0.999
_diffrn_reflns_limit_h_max 9
_diffrn_reflns_limit_h_min -8
_diffrn_reflns_limit_k_max 11
_diffrn_reflns_limit_k_min -11
_diffrn_reflns_limit_l_max 14
_diffrn_reflns_limit_l_min -14
_diffrn_reflns_number 36075
_diffrn_reflns_point_group_measured_fraction_full 0.999
_diffrn_reflns_point_group_measured_fraction_max 0.999
_diffrn_reflns_theta_full 25.242
_diffrn_reflns_theta_max 25.375
_diffrn_reflns_theta_min 2.403
_diffrn_source 'microfocus sealed tube'
_diffrn_standards_decay_% 0
_diffrn_standards_interval_count 0
_diffrn_standards_number 0
_exptl_absorpt_coefficient_mu 2.280
_exptl_absorpt_correction_T_max 0.7452
_exptl_absorpt_correction_T_min 0.6942
_exptl_absorpt_correction_type multi-scan
_exptl_absorpt_process_details 'SADABS V2016/2 (Bruker, 2016)'
_exptl_crystal_colour yellow
_exptl_crystal_density_diffrn 1.672
_exptl_crystal_density_method 'not measured'
_exptl_crystal_description block
_exptl_crystal_F_000 366
_exptl_crystal_size_max 0.250
_exptl_crystal_size_mid 0.170
_exptl_crystal_size_min 0.038
_refine_diff_density_max 0.644
_refine_diff_density_min -1.825
_refine_diff_density_rms 0.091
_refine_ls_extinction_method none
_refine_ls_goodness_of_fit_ref 1.166
_refine_ls_hydrogen_treatment mixed
_refine_ls_matrix_type full
_refine_ls_number_parameters 313
_refine_ls_number_reflns 2710
_refine_ls_number_restraints 637
_refine_ls_restrained_S_all 1.118
_refine_ls_R_factor_all 0.0343
_refine_ls_R_factor_gt 0.0267
_refine_ls_shift/su_max 0.002
_refine_ls_shift/su_mean 0.000
_refine_ls_structure_factor_coef Fsqd
_refine_ls_weighting_details 'w=1/[\s^2^(Fo^2^)+(0.0142P)^2^+1.7211P] where P=(Fo^2^+2Fc^2^)/3'
_refine_ls_weighting_scheme calc
_refine_ls_wR_factor_gt 0.0560
_refine_ls_wR_factor_ref 0.0600
_reflns_Friedel_coverage 0.000
_reflns_number_gt 2475
_reflns_number_total 2710
_reflns_threshold_expression 'I > 2\s(I)'
_cod_data_source_file d4cc03144j2.cif
_cod_data_source_block pbar1b_a
_cod_depositor_comments 'Adding full bibliography for 7133508--7133511.cif.'
_cod_original_cell_volume 738.90(10)
_cod_database_code 7133508
_shelx_shelxl_version_number 2018/3
_shelx_space_group_comment
;
The symmetry employed for this shelxl refinement is uniquely defined
by the following loop, which should always be used as a source of
symmetry information in preference to the above space-group names.
They are only intended as comments.
;

loop_
_space_group_symop_operation_xyz
'x, y, z'
'-x, -y, -z'

loop_
_atom_site_label
_atom_site_type_symbol
_atom_site_fract_x
_atom_site_fract_y
_atom_site_fract_z
_atom_site_U_iso_or_equiv
_atom_site_adp_type
_atom_site_occupancy
_atom_site_site_symmetry_order
_atom_site_calc_flag
_atom_site_refinement_flags_posn
_atom_site_refinement_flags_adp
_atom_site_refinement_flags_occupancy
_atom_site_disorder_assembly
_atom_site_disorder_group
Ce1 Ce 0.500000 0.500000 0.000000 0.02631(10) Uani 1 2 d DS . P . .
Cl1 Cl 0.6917(18) 0.7904(3) 0.1403(7) 0.0338(14) Uani 0.82(4) 1 d D U P A 1
Cl1B Cl 0.637(3) 0.7965(9) 0.1183(14) 0.017(2) Uani 0.18(4) 1 d D U P A 2
Cl2 Cl 0.287(2) 0.4425(6) 0.1399(11) 0.0272(13) Uani 0.72(4) 1 d D U P A 1
Cl2B Cl 0.343(3) 0.4517(13) 0.1669(13) 0.0155(17) Uani 0.28(4) 1 d D U P A 2
Cl3 Cl 0.773(2) 0.421(2) 0.127(2) 0.034(2) Uani 0.43(9) 1 d D U P A 1
Cl3B Cl 0.7607(19) 0.4273(16) 0.1453(17) 0.0339(17) Uani 0.57(9) 1 d D U P A 2
Cl4 Cl 0.2443(7) 0.7481(4) 0.4658(12) 0.0556(13) Uani 0.57(3) 1 d . U P B 1
Cl4B Cl 0.2453(8) 0.7552(6) 0.5112(15) 0.0553(17) Uani 0.43(3) 1 d . U P B 2
N1 N 0.8707(15) 1.1766(14) 0.9277(10) 0.039(2) Uani 0.395(7) 1 d D U P C 1
HN1A H 0.974(10) 1.240(12) 0.990(7) 0.059 Uiso 0.395(7) 1 d D U P C 1
C1 C 0.755(2) 1.0308(19) 0.9403(10) 0.036(2) Uani 0.395(7) 1 d D U P C 1
H1 H 0.787306 1.004134 1.014513 0.043 Uiso 0.395(7) 1 calc R U P C 1
C2 C 0.5972(18) 0.9309(12) 0.8423(15) 0.027(2) Uani 0.395(7) 1 d D U P C 1
H2 H 0.519121 0.832223 0.847073 0.032 Uiso 0.395(7) 1 calc R U P C 1
C3 C 0.5535(15) 0.9719(15) 0.7413(10) 0.026(2) Uani 0.395(7) 1 d D U P C 1
H3 H 0.436290 0.905191 0.677159 0.031 Uiso 0.395(7) 1 calc R U P C 1
C4 C 0.660(2) 1.096(2) 0.7250(10) 0.035(2) Uani 0.395(7) 1 d D U P C 1
H4 H 0.624958 1.111682 0.646625 0.041 Uiso 0.395(7) 1 calc R U P C 1
C5 C 0.8111(19) 1.2014(12) 0.8079(13) 0.024(2) Uani 0.395(7) 1 d D U P C 1
H5 H 0.883345 1.293949 0.792019 0.029 Uiso 0.395(7) 1 calc R U P C 1
N1B N 0.8479(10) 1.2166(7) 0.8843(9) 0.0374(15) Uani 0.605(7) 1 d D U P C 2
HN1B H 0.940(8) 1.313(4) 0.918(6) 0.056 Uiso 0.605(7) 1 d D U P C 2
C1B C 0.8039(12) 1.1081(11) 0.9560(5) 0.0272(14) Uani 0.605(7) 1 d D U P C 2
H1B H 0.877186 1.134674 1.039711 0.033 Uiso 0.605(7) 1 calc R U P C 2
C2B C 0.6527(14) 0.9656(9) 0.8984(9) 0.0282(15) Uani 0.605(7) 1 d D U P C 2
H2B H 0.618352 0.892077 0.942495 0.034 Uiso 0.605(7) 1 calc R U P C 2
C3B C 0.5534(10) 0.9304(9) 0.7799(9) 0.0307(16) Uani 0.605(7) 1 d D U P C 2
H3B H 0.451485 0.830147 0.740939 0.037 Uiso 0.605(7) 1 calc R U P C 2
C4B C 0.5905(16) 1.0259(13) 0.7180(6) 0.0372(18) Uani 0.605(7) 1 d D U P C 2
H4B H 0.515808 0.993487 0.634146 0.045 Uiso 0.605(7) 1 calc R U P C 2
C5B C 0.7258(17) 1.1663(10) 0.7633(8) 0.0283(15) Uani 0.605(7) 1 d D U P C 2
H5B H 0.741699 1.235368 0.713549 0.034 Uiso 0.605(7) 1 calc R U P C 2
N2 N 0.190(2) 0.4064(11) 0.4815(8) 0.034(2) Uani 0.437(7) 1 d D U P D 1
HN2A H 0.229(19) 0.507(3) 0.498(10) 0.052 Uiso 0.437(7) 1 d D U P D 1
C6 C 0.2364(17) 0.3271(12) 0.5616(7) 0.0367(18) Uani 0.437(7) 1 d D U P D 1
H6 H 0.310815 0.382637 0.644157 0.044 Uiso 0.437(7) 1 calc R U P D 1
C7 C 0.1758(16) 0.1667(10) 0.5238(8) 0.0385(18) Uani 0.437(7) 1 d D U P D 1
H7 H 0.207227 0.109505 0.579772 0.046 Uiso 0.437(7) 1 calc R U P D 1
C8 C 0.0684(16) 0.0885(10) 0.4036(8) 0.042(2) Uani 0.437(7) 1 d D U P D 1
H8 H 0.025945 -0.023211 0.376017 0.050 Uiso 0.437(7) 1 calc R U P D 1
C9 C 0.0232(17) 0.1720(10) 0.3240(8) 0.037(2) Uani 0.437(7) 1 d D U P D 1
H9 H -0.049777 0.118458 0.240885 0.045 Uiso 0.437(7) 1 calc R U P D 1
C10 C 0.083(2) 0.3332(11) 0.3644(9) 0.034(2) Uani 0.437(7) 1 d D U P D 1
H10 H 0.049640 0.392013 0.310326 0.040 Uiso 0.437(7) 1 calc R U P D 1
N2B N 0.2096(17) 0.4186(8) 0.4563(7) 0.034(2) Uani 0.563(7) 1 d D U P D 2
HN2B H 0.214(15) 0.513(5) 0.459(7) 0.050 Uiso 0.563(7) 1 d D U P D 2
C6B C 0.3080(12) 0.4054(9) 0.5633(6) 0.0357(16) Uani 0.563(7) 1 d D U P D 2
H6B H 0.371866 0.494668 0.632699 0.043 Uiso 0.563(7) 1 calc R U P D 2
C7B C 0.3145(13) 0.2612(8) 0.5703(6) 0.0406(16) Uani 0.563(7) 1 d D U P D 2
H7B H 0.384906 0.249425 0.644507 0.049 Uiso 0.563(7) 1 calc R U P D 2
C8B C 0.2180(13) 0.1330(8) 0.4687(7) 0.0411(16) Uani 0.563(7) 1 d D U P D 2
H8B H 0.219665 0.032072 0.473386 0.049 Uiso 0.563(7) 1 calc R U P D 2
C9B C 0.1196(14) 0.1505(8) 0.3610(7) 0.0406(16) Uani 0.563(7) 1 d D U P D 2
H9B H 0.054461 0.062540 0.290658 0.049 Uiso 0.563(7) 1 calc R U P D 2
C10B C 0.1166(15) 0.2967(9) 0.3561(7) 0.034(2) Uani 0.563(7) 1 d D U P D 2
H10B H 0.049056 0.311230 0.282327 0.041 Uiso 0.563(7) 1 calc R U P D 2

loop_
_atom_site_aniso_label
_atom_site_aniso_U_11
_atom_site_aniso_U_22
_atom_site_aniso_U_33
_atom_site_aniso_U_23
_atom_site_aniso_U_13
_atom_site_aniso_U_12
Ce1 0.0518(2) 0.01055(13) 0.02387(15) 0.00627(10) 0.02631(14) 0.00888(12)
Cl1 0.057(3) 0.0146(6) 0.0342(16) 0.0052(7) 0.0273(19) 0.0107(9)
Cl1B 0.016(5) 0.016(3) 0.019(3) 0.007(2) -0.003(4) 0.011(2)
Cl2 0.037(3) 0.0264(9) 0.020(2) 0.0085(12) 0.016(2) 0.0085(15)
Cl2B 0.011(4) 0.025(2) 0.005(3) 0.003(2) -0.004(3) 0.005(2)
Cl3 0.061(3) 0.029(2) 0.033(4) 0.017(3) 0.036(3) 0.024(2)
Cl3B 0.059(2) 0.0249(15) 0.028(3) 0.0085(19) 0.0313(19) 0.0137(18)
Cl4 0.1004(19) 0.0177(10) 0.026(3) 0.0029(13) 0.0231(17) -0.0101(10)
Cl4B 0.086(2) 0.0249(14) 0.022(4) 0.0002(18) 0.017(2) -0.0200(13)
N1 0.047(4) 0.031(4) 0.030(4) 0.001(3) 0.008(3) 0.008(3)
C1 0.047(4) 0.028(4) 0.026(3) 0.010(3) 0.008(3) 0.007(4)
C2 0.041(4) 0.016(3) 0.023(4) 0.009(3) 0.014(3) 0.006(3)
C3 0.043(4) 0.015(4) 0.015(4) 0.008(3) 0.016(3) -0.004(3)
C4 0.049(4) 0.022(4) 0.023(3) 0.012(3) 0.015(3) -0.006(3)
C5 0.039(4) 0.016(3) 0.020(4) 0.010(3) 0.013(3) 0.009(3)
N1B 0.048(3) 0.020(2) 0.040(3) 0.004(2) 0.019(3) 0.005(2)
C1B 0.042(3) 0.017(3) 0.022(3) 0.008(2) 0.009(2) 0.010(3)
C2B 0.045(4) 0.014(3) 0.021(3) 0.001(2) 0.013(3) 0.005(3)
C3B 0.046(3) 0.018(3) 0.020(3) -0.001(3) 0.012(3) 0.003(2)
C4B 0.057(4) 0.018(3) 0.022(3) 0.000(2) 0.008(3) 0.001(3)
C5B 0.052(4) 0.013(3) 0.015(3) 0.004(2) 0.014(3) 0.005(3)
N2 0.051(4) 0.026(3) 0.022(3) 0.005(3) 0.014(3) 0.008(3)
C6 0.057(4) 0.035(3) 0.023(3) 0.011(3) 0.017(3) 0.019(3)
C7 0.063(4) 0.037(3) 0.034(3) 0.017(3) 0.027(3) 0.029(3)
C8 0.066(5) 0.032(4) 0.036(4) 0.007(3) 0.030(3) 0.021(3)
C9 0.060(5) 0.030(3) 0.025(3) 0.006(3) 0.025(3) 0.012(3)
C10 0.051(4) 0.026(3) 0.022(3) 0.007(3) 0.018(3) 0.006(3)
N2B 0.050(3) 0.026(3) 0.022(3) 0.013(2) 0.011(3) 0.007(2)
C6B 0.059(4) 0.029(3) 0.021(3) 0.008(2) 0.011(3) 0.019(3)
C7B 0.072(4) 0.033(3) 0.025(3) 0.011(2) 0.019(3) 0.027(3)
C8B 0.072(4) 0.030(3) 0.032(3) 0.008(2) 0.028(3) 0.025(3)
C9B 0.061(4) 0.034(3) 0.030(3) 0.005(2) 0.026(3) 0.016(3)
C10B 0.047(4) 0.033(3) 0.021(3) 0.009(2) 0.019(3) 0.006(3)

loop_
_atom_type_symbol
_atom_type_description
_atom_type_scat_dispersion_real
_atom_type_scat_dispersion_imag
_atom_type_scat_source
C C 0.0033 0.0016 'International Tables Vol C Tables 4.2.6.8 and 6.1.1.4'
H H 0.0000 0.0000 'International Tables Vol C Tables 4.2.6.8 and 6.1.1.4'
Ce Ce -0.2486 2.6331 'International Tables Vol C Tables 4.2.6.8 and 6.1.1.4'
Cl Cl 0.1484 0.1585 'International Tables Vol C Tables 4.2.6.8 and 6.1.1.4'
N N 0.0061 0.0033 'International Tables Vol C Tables 4.2.6.8 and 6.1.1.4'

loop_
_geom_angle_atom_site_label_1
_geom_angle_atom_site_label_2
_geom_angle_atom_site_label_3
_geom_angle
_geom_angle_site_symmetry_1
_geom_angle_site_symmetry_3
_geom_angle_publ_flag
Cl1B Ce1 Cl2B 86.1(4) . . ?
Cl1B Ce1 Cl2B 93.9(4) 2_665 . ?
Cl2B Ce1 Cl2B 180.0(7) 2_665 . ?
Cl3 Ce1 Cl3 180.0 . 2_665 ?
Cl1B Ce1 Cl3B 84.5(6) . 2_665 ?
Cl1B Ce1 Cl3B 95.5(6) 2_665 2_665 ?
Cl2B Ce1 Cl3B 78.9(7) 2_665 2_665 ?
Cl2B Ce1 Cl3B 101.1(7) . 2_665 ?
Cl3 Ce1 Cl3B 174.3(7) . 2_665 ?
Cl3 Ce1 Cl3B 5.7(7) 2_665 2_665 ?
Cl1B Ce1 Cl3B 95.5(6) . . ?
Cl1B Ce1 Cl3B 84.5(6) 2_665 . ?
Cl2B Ce1 Cl3B 101.1(7) 2_665 . ?
Cl2B Ce1 Cl3B 78.9(7) . . ?
Cl3B Ce1 Cl3B 180.0 2_665 . ?
Cl3 Ce1 Cl2 87.1(7) . 2_665 ?
Cl3 Ce1 Cl2 92.9(7) 2_665 2_665 ?
Cl3 Ce1 Cl2 92.9(7) . . ?
Cl3 Ce1 Cl2 87.1(7) 2_665 . ?
Cl2 Ce1 Cl2 180.0 2_665 . ?
Cl3 Ce1 Cl1 92.1(6) . 2_665 ?
Cl3 Ce1 Cl1 87.9(6) 2_665 2_665 ?
Cl2 Ce1 Cl1 90.5(2) 2_665 2_665 ?
Cl2 Ce1 Cl1 89.5(2) . 2_665 ?
Cl3 Ce1 Cl1 87.9(6) . . ?
Cl3 Ce1 Cl1 92.1(6) 2_665 . ?
Cl2 Ce1 Cl1 89.5(2) 2_665 . ?
Cl2 Ce1 Cl1 90.5(2) . . ?
Cl1 Ce1 Cl1 180.00(8) 2_665 . ?
C1 N1 C5 115.9(7) . . ?
C1 N1 HN1A 118(8) . . ?
C5 N1 HN1A 125(9) . . ?
C2 C1 N1 117.9(8) . . ?
C2 C1 H1 121.0 . . ?
N1 C1 H1 121.0 . . ?
C3 C2 C1 119.9(8) . . ?
C3 C2 H2 120.1 . . ?
C1 C2 H2 120.1 . . ?
C4 C3 C2 123.5(9) . . ?
C4 C3 H3 118.3 . . ?
C2 C3 H3 118.3 . . ?
C3 C4 C5 123.8(9) . . ?
C3 C4 H4 118.1 . . ?
C5 C4 H4 118.1 . . ?
C4 C5 N1 118.7(8) . . ?
C4 C5 H5 120.6 . . ?
N1 C5 H5 120.6 . . ?
C5B N1B C1B 115.9(5) . . ?
C5B N1B HN1B 122(5) . . ?
C1B N1B HN1B 121(5) . . ?
C2B C1B N1B 117.5(6) . . ?
C2B C1B H1B 121.2 . . ?
N1B C1B H1B 121.2 . . ?
C3B C2B C1B 120.0(6) . . ?
C3B C2B H2B 120.0 . . ?
C1B C2B H2B 120.0 . . ?
C4B C3B C2B 122.3(7) . . ?
C4B C3B H3B 118.8 . . ?
C2B C3B H3B 118.8 . . ?
C3B C4B C5B 123.4(7) . . ?
C3B C4B H4B 118.3 . . ?
C5B C4B H4B 118.3 . . ?
C4B C5B N1B 120.7(6) . . ?
C4B C5B H5B 119.6 . . ?
N1B C5B H5B 119.6 . . ?
C10 N2 C6 122.3(8) . . ?
C10 N2 HN2A 113(7) . . ?
C6 N2 HN2A 125(7) . . ?
N2 C6 C7 119.7(8) . . ?
N2 C6 H6 120.1 . . ?
C7 C6 H6 120.1 . . ?
C6 C7 C8 119.2(7) . . ?
C6 C7 H7 120.4 . . ?
C8 C7 H7 120.4 . . ?
C9 C8 C7 119.9(7) . . ?
C9 C8 H8 120.1 . . ?
C7 C8 H8 120.1 . . ?
C8 C9 C10 119.9(8) . . ?
C8 C9 H9 120.1 . . ?
C10 C9 H9 120.1 . . ?
N2 C10 C9 119.0(9) . . ?
N2 C10 H10 120.5 . . ?
C9 C10 H10 120.5 . . ?
C10B N2B C6B 123.0(7) . . ?
C10B N2B HN2B 124(6) . . ?
C6B N2B HN2B 113(6) . . ?
N2B C6B C7B 118.8(7) . . ?
N2B C6B H6B 120.6 . . ?
C7B C6B H6B 120.6 . . ?
C6B C7B C8B 119.4(6) . . ?
C6B C7B H7B 120.3 . . ?
C8B C7B H7B 120.3 . . ?
C9B C8B C7B 120.4(6) . . ?
C9B C8B H8B 119.8 . . ?
C7B C8B H8B 119.8 . . ?
C8B C9B C10B 119.1(6) . . ?
C8B C9B H9B 120.5 . . ?
C10B C9B H9B 120.5 . . ?
N2B C10B C9B 119.3(7) . . ?
N2B C10B H10B 120.3 . . ?
C9B C10B H10B 120.3 . . ?

loop_
_geom_bond_atom_site_label_1
_geom_bond_atom_site_label_2
_geom_bond_distance
_geom_bond_site_symmetry_2
_geom_bond_publ_flag
Ce1 Cl1B 2.592(7) . ?
Ce1 Cl1B 2.592(7) 2_665 ?
Ce1 Cl2B 2.605(6) 2_665 ?
Ce1 Cl2B 2.605(6) . ?
Ce1 Cl3 2.608(6) . ?
Ce1 Cl3 2.608(6) 2_665 ?
Ce1 Cl3B 2.609(5) 2_665 ?
Ce1 Cl3B 2.609(5) . ?
Ce1 Cl2 2.620(3) 2_665 ?
Ce1 Cl2 2.620(3) . ?
Ce1 Cl1 2.625(3) 2_665 ?
Ce1 Cl1 2.625(3) . ?
N1 C1 1.432(11) . ?
N1 C5 1.461(11) . ?
N1 HN1A 0.88(2) . ?
C1 C2 1.368(11) . ?
C1 H1 0.9500 . ?
C2 C3 1.316(11) . ?
C2 H2 0.9500 . ?
C3 C4 1.275(11) . ?
C3 H3 0.9500 . ?
C4 C5 1.278(12) . ?
C4 H4 0.9500 . ?
C5 H5 0.9500 . ?
N1B C5B 1.397(9) . ?
N1B C1B 1.453(9) . ?
N1B HN1B 0.90(2) . ?
C1B C2B 1.373(9) . ?
C1B H1B 0.9500 . ?
C2B C3B 1.340(9) . ?
C2B H2B 0.9500 . ?
C3B C4B 1.265(10) . ?
C3B H3B 0.9500 . ?
C4B C5B 1.302(10) . ?
C4B H4B 0.9500 . ?
C5B H5B 0.9500 . ?
N2 C10 1.341(8) . ?
N2 C6 1.343(9) . ?
N2 HN2A 0.86(2) . ?
C6 C7 1.364(11) . ?
C6 H6 0.9500 . ?
C7 C8 1.378(11) . ?
C7 H7 0.9500 . ?
C8 C9 1.367(11) . ?
C8 H8 0.9500 . ?
C9 C10 1.372(10) . ?
C9 H9 0.9500 . ?
C10 H10 0.9500 . ?
N2B C10B 1.337(7) . ?
N2B C6B 1.346(8) . ?
N2B HN2B 0.86(2) . ?
C6B C7B 1.366(9) . ?
C6B H6B 0.9500 . ?
C7B C8B 1.379(10) . ?
C7B H7B 0.9500 . ?
C8B C9B 1.370(11) . ?
C8B H8B 0.9500 . ?
C9B C10B 1.372(9) . ?
C9B H9B 0.9500 . ?
C10B H10B 0.9500 . ?

loop_
_geom_hbond_atom_site_label_D
_geom_hbond_atom_site_label_H
_geom_hbond_atom_site_label_A
_geom_hbond_distance_DH
_geom_hbond_distance_HA
_geom_hbond_distance_DA
_geom_hbond_angle_DHA
_geom_hbond_site_symmetry_A
_geom_hbond_publ_flag
N1^a HN1A^a Cl2^a 0.88(2) 2.50(3) 3.373(17) 170(11) 1_666 yes
N2^a HN2A^a Cl4^a 0.86(2) 2.31(5) 3.113(10) 157(10) . yes
N2B^b HN2B^b Cl4B^b 0.86(2) 2.13(3) 2.977(9) 167(8) . yes
